data_4078632
loop_
_publ_author_name
'Suess, Daniel L. M.'
'Peters, Jonas C.'

_publ_section_title
;
 Late-Metal Diphosphinosulfinyl S(O)P2Pincer-type Complexes
;
_journal_issue 15
_journal_name_full Organometallics
_journal_page_first 5213
_journal_paper_doi 10.1021/om3001229
_journal_volume 31
_journal_year 2012
_chemical_formula_sum 'C39 H31 Cl F6 Ni O P3 S'
_chemical_formula_weight 848.77
_chemical_name_systematic
;
 ?
;
_space_group_IT_number 14
_symmetry_cell_setting monoclinic
_symmetry_space_group_name_Hall '-P 2ybc'
_symmetry_space_group_name_H-M 'P 1 21/c 1'
_atom_sites_solution_hydrogens geom
_atom_sites_solution_primary direct
_atom_sites_solution_secondary difmap
_audit_creation_method SHELXL-97
_cell_angle_alpha 90.00
_cell_angle_beta 106.0510(10)
_cell_angle_gamma 90.00
_cell_formula_units_Z 4
_cell_length_a 13.3638(2)
_cell_length_b 15.4106(2)
_cell_length_c 18.3533(2)
_cell_measurement_reflns_used 9739
_cell_measurement_temperature 100(2)
_cell_measurement_theta_max 69.25
_cell_measurement_theta_min 3.44
_cell_volume 3632.41(8)
_computing_cell_refinement 'SAINT 7.46A (Bruker-AXS, 2008)'
_computing_data_collection 'APEX2 3.0 (Bruker-AXS, 2008)'
_computing_data_reduction 'SAINT 7.46A (Bruker-AXS, 2008)'
_computing_molecular_graphics 'Bruker SHELXTL'
_computing_publication_material 'Bruker SHELXTL'
_computing_structure_refinement 'SHELXL-97 (Sheldrick, 2008)'
_computing_structure_solution 'SHELXS-97 (Sheldrick, 2008)'
_diffrn_ambient_temperature 100(2)
_diffrn_detector_area_resol_mean 8.3
_diffrn_measured_fraction_theta_full 1.000
_diffrn_measured_fraction_theta_max 1.000
_diffrn_measurement_device_type 'Bruker Smart APEX CCD'
_diffrn_measurement_method 'omega and phi scans'
_diffrn_radiation_monochromator graphite
_diffrn_radiation_source 'fine-focus sealed tube'
_diffrn_radiation_type CuK\a
_diffrn_radiation_wavelength 1.54178
_diffrn_reflns_av_R_equivalents 0.0320
_diffrn_reflns_av_sigmaI/netI 0.0137
_diffrn_reflns_limit_h_max 15
_diffrn_reflns_limit_h_min -15
_diffrn_reflns_limit_k_max 18
_diffrn_reflns_limit_k_min -18
_diffrn_reflns_limit_l_max 21
_diffrn_reflns_limit_l_min -19
_diffrn_reflns_number 68984
_diffrn_reflns_theta_full 65.08
_diffrn_reflns_theta_max 65.08
_diffrn_reflns_theta_min 3.44
_exptl_absorpt_coefficient_mu 3.791
_exptl_absorpt_correction_T_max 0.5650
_exptl_absorpt_correction_T_min 0.4631
_exptl_absorpt_correction_type multi-scan
_exptl_absorpt_process_details 'SADABS (Sheldrick, 2008)'
_exptl_crystal_colour orange
_exptl_crystal_density_diffrn 1.552
_exptl_crystal_density_meas ?
_exptl_crystal_density_method 'not measured'
_exptl_crystal_description block
_exptl_crystal_F_000 1732
_exptl_crystal_size_max 0.24
_exptl_crystal_size_mid 0.17
_exptl_crystal_size_min 0.17
_refine_diff_density_max 0.817
_refine_diff_density_min -0.643
_refine_diff_density_rms 0.062
_refine_ls_extinction_method none
_refine_ls_goodness_of_fit_ref 1.029
_refine_ls_hydrogen_treatment constr
_refine_ls_matrix_type full
_refine_ls_number_parameters 469
_refine_ls_number_reflns 6189
_refine_ls_number_restraints 420
_refine_ls_restrained_S_all 1.004
_refine_ls_R_factor_all 0.0368
_refine_ls_R_factor_gt 0.0342
_refine_ls_shift/su_max 0.001
_refine_ls_shift/su_mean 0.000
_refine_ls_structure_factor_coef Fsqd
_refine_ls_weighting_details 'calc w=1/[\s^2^(Fo^2^)+(0.0434P)^2^+5.2135P] where P=(Fo^2^+2Fc^2^)/3'
_refine_ls_weighting_scheme calc
_refine_ls_wR_factor_gt 0.0865
_refine_ls_wR_factor_ref 0.0888
_reflns_number_gt 5765
_reflns_number_total 6189
_reflns_threshold_expression >2sigma(I)
_cod_data_source_file om3001229_si_002.cif
_cod_data_source_block '[(SOP2)NiCl][PF6]'
_cod_depositor_comments
;
The following automatic conversions were performed:

'_symmetry_cell_setting' value 'Monoclinic' changed to 'monoclinic'
according to /home/saulius/struct/CIF-dictionaries/cif_core.dic
dictionary named 'cif_core.dic' version 2.4.2 from 2011-04-26.

Automatic conversion script
Id: cif_fix_values 1891 2012-01-12 08:04:46Z andrius 

The following automatic conversions were performed:

'_exptl_crystal_density_meas' value 'not measured' was changed to '?'
- the value is perceived as not measured.

Automatic conversion script
Id: cif_fix_values 3008 2015-01-20 13:52:24Z robertas 
;
_cod_original_cell_volume 3632.40(8)
_cod_original_sg_symbol_H-M P2(1)/c
_cod_database_code 4078632

loop_
_symmetry_equiv_pos_as_xyz
'x, y, z'
'-x, y+1/2, -z+1/2'
'-x, -y, -z'
'x, -y-1/2, z-1/2'

loop_
_atom_site_label
_atom_site_type_symbol
_atom_site_fract_x
_atom_site_fract_y
_atom_site_fract_z
_atom_site_U_iso_or_equiv
_atom_site_adp_type
_atom_site_occupancy
_atom_site_symmetry_multiplicity
_atom_site_calc_flag
_atom_site_refinement_flags
Ni1 Ni 0.20499(3) 0.59534(2) 0.220461(19) 0.01594(10) Uani 1 1 d U
P2 P 0.15375(4) 0.69589(3) 0.28617(3) 0.01786(12) Uani 1 1 d U
P3 P 0.45043(5) 0.35740(4) 0.62290(3) 0.02459(14) Uani 1 1 d U
Cl1 Cl 0.18334(4) 0.67759(3) 0.12355(3) 0.02509(13) Uani 1 1 d U
S1 S 0.21419(4) 0.51062(3) 0.31160(3) 0.01628(12) Uani 1 1 d U
P1 P 0.27636(4) 0.49273(3) 0.16894(3) 0.01745(12) Uani 1 1 d U
O1 O 0.12294(12) 0.45627(11) 0.30807(10) 0.0300(4) Uani 1 1 d U
F6 F 0.33765(12) 0.35745(11) 0.56214(9) 0.0435(4) Uani 1 1 d U
F5 F 0.56307(11) 0.35731(9) 0.68399(8) 0.0331(3) Uani 1 1 d U
F4 F 0.43422(12) 0.45595(9) 0.64445(9) 0.0383(4) Uani 1 1 d U
F3 F 0.39838(12) 0.32582(10) 0.68694(8) 0.0361(3) Uani 1 1 d U
F2 F 0.46672(14) 0.25786(10) 0.60320(9) 0.0444(4) Uani 1 1 d U
C8 C 0.28854(18) 0.82650(15) 0.27096(15) 0.0299(5) Uani 1 1 d U
H8 H 0.3370 0.7809 0.2726 0.036 Uiso 1 1 calc R
C36 C 0.07938(18) 0.43414(16) 0.09297(13) 0.0267(5) Uani 1 1 d U
H36 H 0.0551 0.4826 0.1152 0.032 Uiso 1 1 calc R
C21 C 0.42516(16) 0.36792(14) 0.24640(12) 0.0191(4) Uani 1 1 d U
H21 H 0.4434 0.3591 0.2005 0.023 Uiso 1 1 calc R
F1 F 0.50183(14) 0.38901(12) 0.55928(9) 0.0501(4) Uani 1 1 d U
C4 C -0.20176(18) 0.70969(16) 0.23648(15) 0.0310(5) Uani 1 1 d U
H4 H -0.2752 0.7153 0.2257 0.037 Uiso 1 1 calc R
C13 C 0.21343(16) 0.66306(14) 0.38355(12) 0.0202(4) Uani 1 1 d U
C14 C 0.23297(18) 0.71951(16) 0.44501(14) 0.0282(5) Uani 1 1 d U
C31 C 0.18557(18) 0.41906(14) 0.10739(12) 0.0226(5) Uani 1 1 d U
C15 C 0.2787(2) 0.6884(2) 0.51695(15) 0.0417(7) Uani 1 1 d U
H15 H 0.2960 0.7273 0.5587 0.050 Uiso 1 1 calc R
C18 C 0.24127(18) 0.57629(15) 0.39608(13) 0.0247(5) Uani 1 1 d U
H18 H 0.2340 0.5387 0.3539 0.030 Uiso 1 1 calc R
C5 C -0.14320(19) 0.69324(17) 0.30863(15) 0.0330(6) Uani 1 1 d U
H5 H -0.1766 0.6855 0.3477 0.040 Uiso 1 1 calc R
C19 C 0.32368(16) 0.44028(13) 0.31771(12) 0.0183(4) Uani 1 1 d U
C25 C 0.36312(18) 0.52977(14) 0.11501(12) 0.0212(4) Uani 1 1 d U
C35 C 0.0088(2) 0.37805(17) 0.04581(15) 0.0335(6) Uani 1 1 d U
H35 H -0.0638 0.3885 0.0353 0.040 Uiso 1 1 calc R
C17 C 0.2791(3) 0.5437(2) 0.46812(16) 0.0605(11) Uani 1 1 d U
H17 H 0.2911 0.4832 0.4763 0.073 Uiso 1 1 calc R
C12 C 0.1195(2) 0.87522(16) 0.27598(17) 0.0348(6) Uani 1 1 d U
H12 H 0.0518 0.8630 0.2804 0.042 Uiso 1 1 calc R
C1 C 0.01336(17) 0.69709(14) 0.26902(13) 0.0210(4) Uani 1 1 d U
C30 C 0.46212(19) 0.56043(15) 0.15200(14) 0.0257(5) Uani 1 1 d U
H30 H 0.4886 0.5552 0.2055 0.031 Uiso 1 1 calc R
C3 C -0.1540(2) 0.7182(2) 0.17897(17) 0.0454(7) Uani 1 1 d U
H3 H -0.1948 0.7289 0.1285 0.054 Uiso 1 1 calc R
C7 C 0.18974(17) 0.80810(14) 0.27759(13) 0.0218(5) Uani 1 1 d U
C22 C 0.47315(18) 0.31963(14) 0.31018(13) 0.0238(5) Uani 1 1 d U
H22 H 0.5246 0.2780 0.3079 0.029 Uiso 1 1 calc R
C6 C -0.03506(18) 0.68756(16) 0.32599(14) 0.0278(5) Uani 1 1 d U
H6 H 0.0051 0.6772 0.3767 0.033 Uiso 1 1 calc R
C20 C 0.35012(16) 0.42947(13) 0.24972(12) 0.0175(4) Uani 1 1 d U
C33 C 0.1499(2) 0.29207(17) 0.02823(14) 0.0348(6) Uani 1 1 d U
H33 H 0.1736 0.2432 0.0062 0.042 Uiso 1 1 calc R
C34 C 0.0442(2) 0.30715(17) 0.01421(15) 0.0360(6) Uani 1 1 d U
H34 H -0.0043 0.2685 -0.0173 0.043 Uiso 1 1 calc R
C24 C 0.3700(2) 0.39117(17) 0.38089(14) 0.0342(6) Uani 1 1 d U
H24 H 0.3499 0.3979 0.4263 0.041 Uiso 1 1 calc R
C9 C 0.3163(2) 0.91154(16) 0.26190(17) 0.0369(6) Uani 1 1 d U
H9 H 0.3835 0.9242 0.2567 0.044 Uiso 1 1 calc R
C16 C 0.2993(3) 0.6013(2) 0.52867(16) 0.0664(12) Uani 1 1 d U
H16 H 0.3277 0.5802 0.5788 0.080 Uiso 1 1 calc R
C29 C 0.5217(2) 0.59884(16) 0.10971(16) 0.0332(6) Uani 1 1 d U
H29 H 0.5897 0.6192 0.1344 0.040 Uiso 1 1 calc R
C32 C 0.2212(2) 0.34798(15) 0.07435(13) 0.0281(5) Uani 1 1 d U
H32 H 0.2938 0.3381 0.0834 0.034 Uiso 1 1 calc R
C23 C 0.4465(2) 0.33168(18) 0.37704(14) 0.0364(6) Uani 1 1 d U
H23 H 0.4808 0.2990 0.4207 0.044 Uiso 1 1 calc R
C11 C 0.1492(2) 0.96032(17) 0.26788(19) 0.0433(7) Uani 1 1 d U
H11 H 0.1019 1.0065 0.2675 0.052 Uiso 1 1 calc R
C10 C 0.2467(2) 0.97795(16) 0.26041(17) 0.0379(6) Uani 1 1 d U
H10 H 0.2662 1.0362 0.2542 0.046 Uiso 1 1 calc R
C26 C 0.32450(19) 0.53820(16) 0.03637(13) 0.0269(5) Uani 1 1 d U
H26 H 0.2570 0.5171 0.0112 0.032 Uiso 1 1 calc R
C28 C 0.4829(2) 0.60776(16) 0.03188(16) 0.0351(6) Uani 1 1 d U
H28 H 0.5240 0.6349 0.0037 0.042 Uiso 1 1 calc R
C27 C 0.3847(2) 0.57736(16) -0.00492(14) 0.0323(6) Uani 1 1 d U
H27 H 0.3584 0.5833 -0.0583 0.039 Uiso 1 1 calc R
C2 C -0.0468(2) 0.7111(2) 0.19481(16) 0.0405(7) Uani 1 1 d U
H2 H -0.0142 0.7159 0.1551 0.049 Uiso 1 1 calc R
C101 C -0.0548(6) 0.5117(3) 0.4374(4) 0.126(2) Uani 1 1 d DU
H101 H -0.1034 0.5237 0.3899 0.151 Uiso 1 1 calc R
C102 C -0.0199(9) 0.5784(5) 0.4877(3) 0.188(5) Uani 1 1 d DU
H102 H -0.0337 0.6355 0.4680 0.226 Uiso 1 1 calc R
C103 C -0.0203(10) 0.4267(5) 0.4546(7) 0.207(5) Uani 1 1 d DU
H103 H -0.0315 0.3802 0.4192 0.249 Uiso 1 1 calc R

loop_
_atom_site_aniso_label
_atom_site_aniso_U_11
_atom_site_aniso_U_22
_atom_site_aniso_U_33
_atom_site_aniso_U_23
_atom_site_aniso_U_13
_atom_site_aniso_U_12
Ni1 0.01842(19) 0.01371(18) 0.01632(18) 0.00236(13) 0.00584(14) 0.00173(13)
P2 0.0184(3) 0.0139(3) 0.0222(3) 0.0010(2) 0.0071(2) 0.0018(2)
P3 0.0313(3) 0.0215(3) 0.0215(3) 0.0037(2) 0.0083(2) -0.0022(2)
Cl1 0.0314(3) 0.0232(3) 0.0223(3) 0.0093(2) 0.0102(2) 0.0065(2)
S1 0.0193(2) 0.0143(2) 0.0163(2) 0.00153(18) 0.00663(19) 0.00085(19)
P1 0.0212(3) 0.0164(3) 0.0154(3) 0.00122(19) 0.0064(2) 0.0026(2)
O1 0.0226(8) 0.0306(9) 0.0363(9) 0.0114(7) 0.0075(7) -0.0042(7)
F6 0.0430(9) 0.0435(9) 0.0349(8) 0.0113(7) -0.0045(7) -0.0118(7)
F5 0.0309(7) 0.0320(8) 0.0349(8) 0.0002(6) 0.0065(6) 0.0051(6)
F4 0.0410(8) 0.0226(7) 0.0465(9) 0.0045(6) 0.0043(7) 0.0047(6)
F3 0.0404(8) 0.0387(8) 0.0340(8) 0.0115(6) 0.0183(7) 0.0007(7)
F2 0.0580(10) 0.0290(8) 0.0489(9) -0.0107(7) 0.0191(8) -0.0029(7)
C8 0.0217(11) 0.0184(11) 0.0489(15) 0.0005(10) 0.0086(11) 0.0037(9)
C36 0.0290(12) 0.0235(12) 0.0263(12) 0.0016(9) 0.0053(10) 0.0017(9)
C21 0.0197(10) 0.0173(10) 0.0210(10) -0.0030(8) 0.0065(8) -0.0022(8)
F1 0.0621(11) 0.0627(11) 0.0310(8) 0.0042(8) 0.0220(8) -0.0206(9)
C4 0.0196(11) 0.0271(13) 0.0461(15) -0.0039(11) 0.0086(10) 0.0007(9)
C13 0.0167(10) 0.0222(11) 0.0224(11) -0.0008(9) 0.0067(8) 0.0024(8)
C14 0.0234(11) 0.0315(13) 0.0297(12) -0.0083(10) 0.0072(10) 0.0051(10)
C31 0.0295(12) 0.0200(11) 0.0166(10) 0.0016(8) 0.0036(9) 0.0002(9)
C15 0.0428(15) 0.0516(17) 0.0272(13) -0.0148(12) 0.0038(11) 0.0215(13)
C18 0.0338(13) 0.0237(11) 0.0179(11) -0.0037(9) 0.0094(9) 0.0083(10)
C5 0.0278(12) 0.0391(14) 0.0374(14) -0.0105(11) 0.0178(11) -0.0074(11)
C19 0.0209(10) 0.0128(10) 0.0205(10) -0.0010(8) 0.0044(8) 0.0015(8)
C25 0.0279(11) 0.0163(10) 0.0234(11) 0.0033(9) 0.0139(9) 0.0058(9)
C35 0.0305(13) 0.0306(13) 0.0338(14) 0.0027(11) -0.0007(11) -0.0010(10)
C17 0.114(3) 0.0431(17) 0.0221(13) 0.0043(12) 0.0155(16) 0.0486(19)
C12 0.0273(13) 0.0214(12) 0.0604(18) 0.0038(12) 0.0198(12) 0.0044(10)
C1 0.0184(10) 0.0157(10) 0.0294(12) 0.0005(9) 0.0075(9) 0.0014(8)
C30 0.0321(12) 0.0198(11) 0.0283(12) 0.0003(9) 0.0134(10) 0.0016(9)
C3 0.0251(13) 0.067(2) 0.0409(15) 0.0166(14) 0.0036(11) 0.0053(13)
C7 0.0230(11) 0.0147(10) 0.0280(12) 0.0013(9) 0.0073(9) 0.0008(8)
C22 0.0237(11) 0.0187(11) 0.0269(12) -0.0024(9) 0.0036(9) 0.0051(9)
C6 0.0250(12) 0.0327(13) 0.0256(12) -0.0046(10) 0.0070(9) -0.0039(10)
C20 0.0184(10) 0.0138(10) 0.0193(10) 0.0009(8) 0.0038(8) -0.0024(8)
C33 0.0465(15) 0.0254(13) 0.0263(13) -0.0046(10) -0.0004(11) 0.0062(11)
C34 0.0435(15) 0.0255(13) 0.0294(13) 0.0001(10) -0.0061(11) -0.0028(11)
C24 0.0497(16) 0.0355(14) 0.0185(11) 0.0031(10) 0.0113(11) 0.0191(12)
C9 0.0238(12) 0.0231(12) 0.0635(18) 0.0033(12) 0.0119(12) -0.0024(10)
C16 0.104(3) 0.069(2) 0.0186(13) -0.0015(14) 0.0043(16) 0.059(2)
C29 0.0357(14) 0.0257(13) 0.0435(15) 0.0002(11) 0.0200(12) -0.0026(10)
C32 0.0333(13) 0.0251(12) 0.0224(11) -0.0010(9) 0.0021(10) 0.0064(10)
C23 0.0494(16) 0.0359(14) 0.0210(12) 0.0057(10) 0.0047(11) 0.0228(12)
C11 0.0325(14) 0.0193(12) 0.079(2) 0.0051(13) 0.0179(14) 0.0084(10)
C10 0.0320(14) 0.0170(12) 0.0633(18) 0.0048(12) 0.0106(13) -0.0011(10)
C26 0.0330(13) 0.0264(12) 0.0237(11) 0.0041(9) 0.0119(10) 0.0095(10)
C28 0.0504(16) 0.0233(12) 0.0432(15) 0.0080(11) 0.0326(13) 0.0050(11)
C27 0.0468(15) 0.0299(13) 0.0261(12) 0.0091(10) 0.0201(11) 0.0143(11)
C2 0.0256(13) 0.0636(19) 0.0338(14) 0.0136(13) 0.0104(11) 0.0031(12)
C101 0.206(7) 0.067(3) 0.107(4) 0.039(3) 0.046(5) 0.025(4)
C102 0.355(13) 0.154(5) 0.033(2) 0.000(3) 0.017(4) 0.136(7)
C103 0.299(13) 0.117(5) 0.282(12) 0.102(6) 0.207(11) 0.072(7)

loop_
_atom_type_symbol
_atom_type_description
_atom_type_scat_dispersion_real
_atom_type_scat_dispersion_imag
_atom_type_scat_source
C C 0.0181 0.0091 'International Tables Vol C Tables 4.2.6.8 and 6.1.1.4'
H H 0.0000 0.0000 'International Tables Vol C Tables 4.2.6.8 and 6.1.1.4'
O O 0.0492 0.0322 'International Tables Vol C Tables 4.2.6.8 and 6.1.1.4'
F F 0.0727 0.0534 'International Tables Vol C Tables 4.2.6.8 and 6.1.1.4'
P P 0.2955 0.4335 'International Tables Vol C Tables 4.2.6.8 and 6.1.1.4'
S S 0.3331 0.5567 'International Tables Vol C Tables 4.2.6.8 and 6.1.1.4'
Cl Cl 0.3639 0.7018 'International Tables Vol C Tables 4.2.6.8 and 6.1.1.4'
Ni Ni -3.0029 0.5091 'International Tables Vol C Tables 4.2.6.8 and 6.1.1.4'

loop_
_geom_angle_atom_site_label_1
_geom_angle_atom_site_label_2
_geom_angle_atom_site_label_3
_geom_angle
_geom_angle_site_symmetry_1
_geom_angle_site_symmetry_3
S1 Ni1 Cl1 175.39(3) . .
S1 Ni1 P2 87.68(2) . .
Cl1 Ni1 P2 92.74(2) . .
S1 Ni1 P1 87.62(2) . .
Cl1 Ni1 P1 92.51(2) . .
P2 Ni1 P1 171.62(3) . .
C7 P2 C1 105.16(10) . .
C7 P2 C13 107.23(10) . .
C1 P2 C13 108.98(10) . .
C7 P2 Ni1 119.79(8) . .
C1 P2 Ni1 112.21(7) . .
C13 P2 Ni1 103.07(7) . .
F1 P3 F3 179.80(11) . .
F1 P3 F4 90.35(10) . .
F3 P3 F4 89.48(9) . .
F1 P3 F2 90.82(10) . .
F3 P3 F2 89.34(9) . .
F4 P3 F2 178.70(9) . .
F1 P3 F6 90.16(9) . .
F3 P3 F6 89.72(9) . .
F4 P3 F6 90.34(9) . .
F2 P3 F6 90.21(9) . .
F1 P3 F5 90.06(9) . .
F3 P3 F5 90.05(8) . .
F4 P3 F5 89.61(8) . .
F2 P3 F5 89.84(9) . .
F6 P3 F5 179.77(9) . .
O1 S1 C19 108.10(10) . .
O1 S1 C18 108.99(11) . .
C19 S1 C18 108.56(10) . .
O1 S1 Ni1 117.10(7) . .
C19 S1 Ni1 106.97(7) . .
C18 S1 Ni1 106.85(8) . .
C31 P1 C25 106.04(10) . .
C31 P1 C20 106.91(10) . .
C25 P1 C20 109.23(10) . .
C31 P1 Ni1 115.15(8) . .
C25 P1 Ni1 115.39(7) . .
C20 P1 Ni1 103.73(7) . .
C9 C8 C7 119.8(2) . .
C9 C8 H8 120.1 . .
C7 C8 H8 120.1 . .
C31 C36 C35 119.7(2) . .
C31 C36 H36 120.1 . .
C35 C36 H36 120.1 . .
C22 C21 C20 119.9(2) . .
C22 C21 H21 120.0 . .
C20 C21 H21 120.0 . .
C5 C4 C3 119.8(2) . .
C5 C4 H4 120.1 . .
C3 C4 H4 120.1 . .
C18 C13 C14 119.1(2) . .
C18 C13 P2 117.10(17) . .
C14 C13 P2 123.84(18) . .
C15 C14 C13 119.5(2) . .
C36 C31 C32 120.1(2) . .
C36 C31 P1 119.14(18) . .
C32 C31 P1 120.81(18) . .
C16 C15 C14 120.4(3) . .
C16 C15 H15 119.8 . .
C14 C15 H15 119.8 . .
C17 C18 C13 121.5(2) . .
C17 C18 S1 123.7(2) . .
C13 C18 S1 114.64(17) . .
C17 C18 H18 119.3 . .
C13 C18 H18 119.3 . .
S1 C18 H18 6.2 . .
C4 C5 C6 121.0(2) . .
C4 C5 H5 119.5 . .
C6 C5 H5 119.5 . .
C24 C19 C20 121.3(2) . .
C24 C19 S1 123.44(17) . .
C20 C19 S1 114.72(16) . .
C30 C25 C26 120.1(2) . .
C30 C25 P1 120.39(17) . .
C26 C25 P1 118.93(18) . .
C34 C35 C36 120.1(2) . .
C34 C35 H35 119.9 . .
C36 C35 H35 119.9 . .
C18 C17 C16 118.3(3) . .
C18 C17 H17 120.8 . .
C16 C17 H17 120.8 . .
C11 C12 C7 119.5(2) . .
C11 C12 H12 120.2 . .
C7 C12 H12 120.2 . .
C6 C1 C2 119.5(2) . .
C6 C1 P2 123.08(18) . .
C2 C1 P2 117.40(18) . .
C29 C30 C25 119.1(2) . .
C29 C30 H30 120.4 . .
C25 C30 H30 120.4 . .
C4 C3 C2 120.1(3) . .
C4 C3 H3 119.9 . .
C2 C3 H3 119.9 . .
C8 C7 C12 119.9(2) . .
C8 C7 P2 118.94(17) . .
C12 C7 P2 121.15(18) . .
C23 C22 C21 120.4(2) . .
C23 C22 H22 119.8 . .
C21 C22 H22 119.8 . .
C1 C6 C5 119.6(2) . .
C1 C6 H6 120.2 . .
C5 C6 H6 120.2 . .
C21 C20 C19 118.86(19) . .
C21 C20 P1 124.27(16) . .
C19 C20 P1 116.73(16) . .
C34 C33 C32 120.2(2) . .
C34 C33 H33 119.9 . .
C32 C33 H33 119.9 . .
C35 C34 C33 120.4(2) . .
C35 C34 H34 119.8 . .
C33 C34 H34 119.8 . .
C19 C24 C23 119.0(2) . .
C19 C24 H24 120.5 . .
C23 C24 H24 120.5 . .
C10 C9 C8 120.2(2) . .
C10 C9 H9 119.9 . .
C8 C9 H9 119.9 . .
C15 C16 C17 120.8(3) . .
C15 C16 H16 119.6 . .
C17 C16 H16 119.6 . .
C28 C29 C30 120.6(3) . .
C28 C29 H29 119.7 . .
C30 C29 H29 119.7 . .
C33 C32 C31 119.5(2) . .
C33 C32 H32 120.2 . .
C31 C32 H32 120.2 . .
C22 C23 C24 120.5(2) . .
C22 C23 H23 119.7 . .
C24 C23 H23 119.7 . .
C10 C11 C12 120.2(2) . .
C10 C11 H11 119.9 . .
C12 C11 H11 119.9 . .
C11 C10 C9 120.3(2) . .
C11 C10 H10 119.9 . .
C9 C10 H10 119.9 . .
C27 C26 C25 120.0(2) . .
C27 C26 H26 120.0 . .
C25 C26 H26 120.0 . .
C27 C28 C29 120.3(2) . .
C27 C28 H28 119.8 . .
C29 C28 H28 119.8 . .
C28 C27 C26 119.8(2) . .
C28 C27 H27 120.1 . .
C26 C27 H27 120.1 . .
C3 C2 C1 120.0(2) . .
C3 C2 H2 120.0 . .
C1 C2 H2 120.0 . .
C102 C101 C103 121.3(8) . .
C102 C101 C102 92.6(5) . 3_566
C103 C101 C102 29.3(6) . 3_566
C102 C101 H101 119.3 . .
C103 C101 H101 119.3 . .
C102 C101 H101 147.6 3_566 .
C103 C102 C101 127.3(9) 3_566 .
C103 C102 C101 40.6(6) 3_566 3_566
C101 C102 C101 87.4(5) . 3_566
C103 C102 H102 116.4 3_566 .
C101 C102 H102 116.4 . .
C101 C102 H102 154.9 3_566 .
C102 C103 C101 110.1(12) 3_566 .
C102 C103 H103 124.9 3_566 .
C101 C103 H103 124.9 . .

loop_
_geom_bond_atom_site_label_1
_geom_bond_atom_site_label_2
_geom_bond_distance
_geom_bond_site_symmetry_2
Ni1 S1 2.0986(6) .
Ni1 Cl1 2.1375(6) .
Ni1 P2 2.1866(6) .
Ni1 P1 2.1916(6) .
P2 C7 1.813(2) .
P2 C1 1.815(2) .
P2 C13 1.816(2) .
P3 F1 1.5863(16) .
P3 F3 1.5982(14) .
P3 F4 1.5991(15) .
P3 F2 1.6046(16) .
P3 F6 1.6080(16) .
P3 F5 1.6092(15) .
S1 O1 1.4660(17) .
S1 C19 1.799(2) .
S1 C18 1.803(2) .
P1 C31 1.811(2) .
P1 C25 1.812(2) .
P1 C20 1.820(2) .
C8 C9 1.385(4) .
C8 C7 1.388(3) .
C8 H8 0.9500 .
C36 C31 1.389(3) .
C36 C35 1.391(4) .
C36 H36 0.9500 .
C21 C22 1.386(3) .
C21 C20 1.394(3) .
C21 H21 0.9500 .
C4 C5 1.363(4) .
C4 C3 1.382(4) .
C4 H4 0.9500 .
C13 C18 1.390(3) .
C13 C14 1.391(3) .
C14 C15 1.379(4) .
C31 C32 1.398(3) .
C15 C16 1.375(5) .
C15 H15 0.9500 .
C18 C17 1.374(4) .
C18 H18 0.9500 .
C5 C6 1.394(3) .
C5 H5 0.9500 .
C19 C24 1.380(3) .
C19 C20 1.398(3) .
C25 C30 1.392(3) .
C25 C26 1.398(3) .
C35 C34 1.380(4) .
C35 H35 0.9500 .
C17 C16 1.389(4) .
C17 H17 0.9500 .
C12 C11 1.390(4) .
C12 C7 1.391(3) .
C12 H12 0.9500 .
C1 C6 1.381(3) .
C1 C2 1.394(4) .
C30 C29 1.389(3) .
C30 H30 0.9500 .
C3 C2 1.386(4) .
C3 H3 0.9500 .
C22 C23 1.381(4) .
C22 H22 0.9500 .
C6 H6 0.9500 .
C33 C34 1.384(4) .
C33 C32 1.386(4) .
C33 H33 0.9500 .
C34 H34 0.9500 .
C24 C23 1.390(4) .
C24 H24 0.9500 .
C9 C10 1.378(4) .
C9 H9 0.9500 .
C16 H16 0.9500 .
C29 C28 1.385(4) .
C29 H29 0.9500 .
C32 H32 0.9500 .
C23 H23 0.9500 .
C11 C10 1.374(4) .
C11 H11 0.9500 .
C10 H10 0.9500 .
C26 C27 1.386(3) .
C26 H26 0.9500 .
C28 C27 1.381(4) .
C28 H28 0.9500 .
C27 H27 0.9500 .
C2 H2 0.9500 .
C101 C102 1.374(9) .
C101 C103 1.395(8) .
C101 C102 2.014(8) 3_566
C101 H101 0.9500 .
C102 C103 1.050(13) 3_566
C102 C101 2.014(8) 3_566
C102 H102 0.9500 .
C103 C102 1.050(13) 3_566
C103 H103 0.9500 .
